data_4000311
_journal_name_full 'Chemistry of Materials'
_journal_paper_doi 10.1021/cm020902u
_journal_year 2003
_chemical_formula_sum 'C48 H68 Co Li2 O8'
_chemical_formula_weight 845.83
_space_group_IT_number 13
_symmetry_cell_setting monoclinic
_symmetry_space_group_name_Hall '-P 2yac'
_symmetry_space_group_name_H-M 'P 1 2/n 1'
_atom_sites_solution_hydrogens geom
_atom_sites_solution_primary direct
_atom_sites_solution_secondary difmap
_cell_angle_alpha 90.00
_cell_angle_beta 101.699(5)
_cell_angle_gamma 90.00
_cell_formula_units_Z 4
_cell_length_a 17.338(5)
_cell_length_b 13.320(3)
_cell_length_c 20.600(5)
_cell_measurement_temperature 168(2)
_cell_volume 4659(2)
_diffrn_ambient_temperature 168(2)
_diffrn_detector_area_resol_mean ?
_diffrn_measurement_device_type 'CCD area detector'
_diffrn_measurement_method 'phi and omega scans'
_diffrn_radiation_monochromator graphite
_diffrn_radiation_source 'fine-focus sealed tube'
_diffrn_radiation_type MoK\a
_diffrn_radiation_wavelength 0.71073
_diffrn_reflns_av_R_equivalents 0.0882
_diffrn_reflns_av_sigmaI/netI 0.1462
_diffrn_reflns_limit_h_max 19
_diffrn_reflns_limit_h_min -19
_diffrn_reflns_limit_k_max 14
_diffrn_reflns_limit_k_min -7
_diffrn_reflns_limit_l_max 21
_diffrn_reflns_limit_l_min -22
_diffrn_reflns_number 17692
_diffrn_reflns_theta_max 23.33
_diffrn_reflns_theta_min 1.40
_diffrn_standards_decay_% ?
_diffrn_standards_interval_count ?
_diffrn_standards_interval_time ?
_diffrn_standards_number ?
_exptl_absorpt_coefficient_mu 0.418
_exptl_absorpt_correction_T_max ?
_exptl_absorpt_correction_T_min ?
_exptl_absorpt_correction_type SADABS
_exptl_absorpt_process_details ?
_exptl_crystal_colour purple
_exptl_crystal_density_diffrn 1.206
_exptl_crystal_density_meas ?
_exptl_crystal_density_method 'not measured'
_exptl_crystal_description roundish
_exptl_crystal_F_000 1812
_exptl_crystal_size_max .3
_exptl_crystal_size_mid ?
_exptl_crystal_size_min .4
_refine_ls_extinction_coef ?
_refine_ls_extinction_method none
_refine_ls_goodness_of_fit_ref 0.866
_refine_ls_hydrogen_treatment mixed
_refine_ls_matrix_type full
_refine_ls_number_parameters 541
_refine_ls_number_reflns 6734
_refine_ls_number_restraints 0
_refine_ls_restrained_S_all 0.866
_refine_ls_R_factor_all 0.1465
_refine_ls_R_factor_gt 0.0578
_refine_ls_shift/su_max 0.001
_refine_ls_shift/su_mean 0.000
_refine_ls_structure_factor_coef Fsqd
_refine_ls_weighting_details 'calc w=1/[\s^2^(Fo^2^)+(0.0459P)^2^+0.0000P] where P=(Fo^2^+2Fc^2^)/3'
_refine_ls_weighting_scheme calc
_refine_ls_wR_factor_gt 0.1044
_refine_ls_wR_factor_ref 0.1258
_reflns_number_gt 3169
_reflns_number_total 6734
_reflns_threshold_expression >2sigma(I)
_cod_depositor_comments
;
The following automatic conversions were performed:
'_symmetry_cell_setting' value 'Monoclinic' changed to 'monoclinic'
according to '/home/saulius/struct/CIF-dictionaries/cif_core.dic'
dictionary named 'cif_core.dic' version 2.4.1 from 2010-06-29.

Automatic conversion script
Id: cif_fix_enum 1527 2010-12-29 10:47:43Z saulius 
;
_cod_original_sg_symbol_H-M P2/n
_cod_database_code 4000311

loop_
_symmetry_equiv_pos_as_xyz
'x, y, z'
'-x+1/2, y, -z+1/2'
'-x, -y, -z'
'x-1/2, -y, z-1/2'

loop_
_atom_site_label
_atom_site_type_symbol
_atom_site_fract_x
_atom_site_fract_y
_atom_site_fract_z
_atom_site_U_iso_or_equiv
_atom_site_adp_type
_atom_site_occupancy
_atom_site_symmetry_multiplicity
_atom_site_calc_flag
_atom_site_refinement_flags
_atom_site_disorder_assembly
_atom_site_disorder_group
Co1 Co 0.2500 0.60784(6) 0.7500 0.0331(3) Uani 1 2 d S . .
Co2 Co 0.2500 0.14955(7) 0.2500 0.0347(3) Uani 1 2 d S . .
Li1 Li 0.2799(5) 0.5986(6) 0.8907(4) 0.041(2) Uani 1 1 d . . .
Li2 Li 0.2489(5) 0.1356(6) 0.1110(4) 0.043(2) Uani 1 1 d . . .
O1 O 0.29084(18) 0.6959(2) 0.82648(14) 0.0351(9) Uani 1 1 d . . .
O2 O 0.22825(18) 0.5154(2) 0.81865(14) 0.0352(9) Uani 1 1 d . . .
O3 O 0.3788(2) 0.6014(3) 0.96171(16) 0.0506(10) Uani 1 1 d . . .
O4 O 0.2071(2) 0.5953(2) 0.95095(16) 0.0458(10) Uani 1 1 d . . .
O5 O 0.21085(18) 0.0584(2) 0.31064(14) 0.0363(9) Uani 1 1 d . . .
O6 O 0.21904(19) 0.2330(2) 0.17058(14) 0.0386(9) Uani 1 1 d . . .
O7 O 0.1604(2) 0.1459(3) 0.03136(16) 0.0516(10) Uani 1 1 d . . .
O8 O 0.3328(2) 0.1150(3) 0.05743(16) 0.0517(10) Uani 1 1 d . . .
C1 C 0.3059(3) 0.7959(4) 0.8269(2) 0.0311(13) Uani 1 1 d . . .
C2 C 0.2515(3) 0.8648(4) 0.8417(2) 0.0319(13) Uani 1 1 d . . .
C3 C 0.2686(3) 0.9672(4) 0.8397(2) 0.0367(14) Uani 1 1 d . . .
H3 H 0.2315 1.0149 0.8489 0.044 Uiso 1 1 calc R . .
C4 C 0.3379(3) 1.0001(4) 0.8247(2) 0.0414(15) Uani 1 1 d . . .
H4 H 0.3478 1.0701 0.8224 0.050 Uiso 1 1 calc R . .
C5 C 0.3929(3) 0.9321(4) 0.8130(2) 0.0388(14) Uani 1 1 d . . .
H5 H 0.4416 0.9554 0.8045 0.047 Uiso 1 1 calc R . .
C6 C 0.3783(3) 0.8287(4) 0.8134(2) 0.0346(13) Uani 1 1 d . . .
C7 C 0.1762(3) 0.8331(4) 0.8600(2) 0.0494(15) Uani 1 1 d . . .
H7A H 0.1783 0.8479 0.9070 0.074 Uiso 1 1 calc R . .
H7B H 0.1686 0.7608 0.8524 0.074 Uiso 1 1 calc R . .
H7C H 0.1322 0.8697 0.8328 0.074 Uiso 1 1 calc R . .
C8 C 0.4374(3) 0.7538(3) 0.7976(3) 0.0489(15) Uani 1 1 d . . .
H8A H 0.4526 0.7074 0.8349 0.073 Uiso 1 1 calc R . .
H8B H 0.4841 0.7895 0.7898 0.073 Uiso 1 1 calc R . .
H8C H 0.4137 0.7159 0.7577 0.073 Uiso 1 1 calc R . .
C9 C 0.1982(3) 0.4204(4) 0.8091(2) 0.0313(13) Uani 1 1 d . . .
C10 C 0.1234(3) 0.4035(4) 0.7698(2) 0.0342(13) Uani 1 1 d . . .
C11 C 0.0960(3) 0.3055(4) 0.7604(2) 0.0403(14) Uani 1 1 d . . .
H11 H 0.0456 0.2936 0.7333 0.048 Uiso 1 1 calc R . .
C12 C 0.1398(3) 0.2254(4) 0.7891(2) 0.0419(14) Uani 1 1 d . . .
H12 H 0.1203 0.1589 0.7812 0.050 Uiso 1 1 calc R . .
C13 C 0.2121(3) 0.2422(4) 0.8292(2) 0.0402(14) Uani 1 1 d . . .
H13 H 0.2421 0.1868 0.8496 0.048 Uiso 1 1 calc R . .
C14 C 0.2426(3) 0.3394(4) 0.8406(2) 0.0316(13) Uani 1 1 d . . .
C15 C 0.0745(3) 0.4914(4) 0.7389(2) 0.0463(15) Uani 1 1 d . . .
H15A H 0.0724 0.5422 0.7729 0.069 Uiso 1 1 calc R . .
H15B H 0.0210 0.4685 0.7197 0.069 Uiso 1 1 calc R . .
H15C H 0.0983 0.5206 0.7040 0.069 Uiso 1 1 calc R . .
C16 C 0.3200(3) 0.3563(4) 0.8862(2) 0.0519(16) Uani 1 1 d . . .
H16A H 0.3535 0.3977 0.8639 0.078 Uiso 1 1 calc R . .
H16B H 0.3457 0.2915 0.8984 0.078 Uiso 1 1 calc R . .
H16C H 0.3117 0.3907 0.9263 0.078 Uiso 1 1 calc R . .
C17 C 0.4291(3) 0.6863(4) 0.9731(3) 0.0630(18) Uani 1 1 d . . .
H17A H 0.4035 0.7452 0.9484 0.076 Uiso 1 1 calc R . .
H17B H 0.4791 0.6726 0.9586 0.076 Uiso 1 1 calc R . .
C18 C 0.4441(4) 0.7054(4) 1.0460(3) 0.082(2) Uani 1 1 d . . .
H18A H 0.4958 0.7384 1.0614 0.098 Uiso 1 1 calc R . .
H18B H 0.4023 0.7479 1.0580 0.098 Uiso 1 1 calc R . .
C19 C 0.4433(3) 0.6027(4) 1.0744(3) 0.0648(18) Uani 1 1 d . . .
H19A H 0.4205 0.6039 1.1148 0.078 Uiso 1 1 calc R . .
H19B H 0.4973 0.5750 1.0860 0.078 Uiso 1 1 calc R . .
C20 C 0.3929(3) 0.5411(4) 1.0208(3) 0.0572(17) Uani 1 1 d . . .
H20A H 0.4204 0.4782 1.0135 0.069 Uiso 1 1 calc R . .
H20B H 0.3424 0.5235 1.0335 0.069 Uiso 1 1 calc R . .
C21 C 0.2029(3) 0.6619(4) 1.0051(2) 0.0485(15) Uani 1 1 d . . .
H21A H 0.2266 0.7278 0.9985 0.058 Uiso 1 1 calc R . .
H21B H 0.2310 0.6330 1.0476 0.058 Uiso 1 1 calc R . .
C22 C 0.1165(3) 0.6729(4) 1.0047(3) 0.0590(17) Uani 1 1 d . . .
H22A H 0.0922 0.7252 0.9729 0.071 Uiso 1 1 calc R . .
H22B H 0.1075 0.6898 1.0494 0.071 Uiso 1 1 calc R . .
C23 C 0.0841(3) 0.5686(4) 0.9829(3) 0.0628(17) Uani 1 1 d . . .
H23A H 0.0875 0.5230 1.0213 0.075 Uiso 1 1 calc R . .
H23B H 0.0286 0.5724 0.9587 0.075 Uiso 1 1 calc R . .
C24 C 0.1371(4) 0.5350(4) 0.9382(3) 0.084(2) Uani 1 1 d . . .
H24A H 0.1510 0.4634 0.9466 0.101 Uiso 1 1 calc R . .
H24B H 0.1099 0.5422 0.8913 0.101 Uiso 1 1 calc R . .
C25 C 0.1837(3) -0.0359(4) 0.2993(2) 0.0321(13) Uani 1 1 d . . .
C26 C 0.2231(3) -0.1153(4) 0.3359(2) 0.0319(13) Uani 1 1 d . . .
C27 C 0.1944(3) -0.2115(4) 0.3236(3) 0.0462(15) Uani 1 1 d . . .
H27 H 0.2217 -0.2658 0.3481 0.055 Uiso 1 1 calc R . .
C28 C 0.1270(3) -0.2309(4) 0.2767(3) 0.0465(15) Uani 1 1 d . . .
H28 H 0.1084 -0.2978 0.2688 0.056 Uiso 1 1 calc R . .
C29 C 0.0870(3) -0.1525(4) 0.2416(2) 0.0434(14) Uani 1 1 d . . .
H29 H 0.0401 -0.1654 0.2098 0.052 Uiso 1 1 calc R . .
C30 C 0.1141(3) -0.0549(4) 0.2519(2) 0.0341(13) Uani 1 1 d . . .
C31 C 0.2958(3) -0.0956(3) 0.3883(2) 0.0482(15) Uani 1 1 d . . .
H31A H 0.3338 -0.0571 0.3690 0.072 Uiso 1 1 calc R . .
H31B H 0.3195 -0.1596 0.4053 0.072 Uiso 1 1 calc R . .
H31C H 0.2815 -0.0572 0.4247 0.072 Uiso 1 1 calc R . .
C32 C 0.0714(3) 0.0303(3) 0.2120(2) 0.0428(14) Uani 1 1 d . . .
H32A H 0.0233 0.0049 0.1833 0.064 Uiso 1 1 calc R . .
H32B H 0.1055 0.0604 0.1848 0.064 Uiso 1 1 calc R . .
H32C H 0.0576 0.0812 0.2421 0.064 Uiso 1 1 calc R . .
C33 C 0.2043(3) 0.3324(4) 0.1672(2) 0.0355(13) Uani 1 1 d . . .
C34 C 0.1269(3) 0.3686(4) 0.1654(2) 0.0417(14) Uani 1 1 d . . .
C35 C 0.1155(3) 0.4723(4) 0.1653(2) 0.0451(15) Uani 1 1 d . . .
H35 H 0.0643 0.4977 0.1651 0.054 Uiso 1 1 calc R . .
C36 C 0.1767(4) 0.5394(4) 0.1654(2) 0.0475(16) Uani 1 1 d . . .
H36 H 0.1678 0.6097 0.1664 0.057 Uiso 1 1 calc R . .
C37 C 0.2502(3) 0.5029(4) 0.1639(2) 0.0434(15) Uani 1 1 d . . .
H37 H 0.2920 0.5488 0.1632 0.052 Uiso 1 1 calc R . .
C38 C 0.2654(3) 0.4004(4) 0.1635(2) 0.0370(14) Uani 1 1 d . . .
C39 C 0.0609(3) 0.2958(4) 0.1639(2) 0.0510(16) Uani 1 1 d . . .
H39A H 0.0558 0.2531 0.1245 0.077 Uiso 1 1 calc R . .
H39B H 0.0116 0.3328 0.1623 0.077 Uiso 1 1 calc R . .
H39C H 0.0718 0.2540 0.2038 0.077 Uiso 1 1 calc R . .
C40 C 0.3464(3) 0.3619(4) 0.1613(3) 0.0533(16) Uani 1 1 d . . .
H40A H 0.3624 0.3123 0.1965 0.080 Uiso 1 1 calc R . .
H40B H 0.3838 0.4179 0.1677 0.080 Uiso 1 1 calc R . .
H40C H 0.3457 0.3305 0.1182 0.080 Uiso 1 1 calc R . .
C41 C 0.1598(3) 0.2411(4) -0.0022(3) 0.0565(17) Uani 1 1 d . . .
H41A H 0.2007 0.2419 -0.0294 0.068 Uiso 1 1 calc R . .
H41B H 0.1707 0.2963 0.0305 0.068 Uiso 1 1 calc R . .
C42 C 0.0800(3) 0.2544(4) -0.0455(3) 0.0611(17) Uani 1 1 d . . .
H42A H 0.0834 0.2873 -0.0879 0.073 Uiso 1 1 calc R . .
H42B H 0.0449 0.2941 -0.0229 0.073 Uiso 1 1 calc R . .
C43 C 0.0523(3) 0.1472(5) -0.0561(3) 0.0720(19) Uani 1 1 d . . .
H43A H -0.0059 0.1434 -0.0649 0.086 Uiso 1 1 calc R . .
H43B H 0.0713 0.1164 -0.0937 0.086 Uiso 1 1 calc R . .
C44 C 0.0875(3) 0.0966(4) 0.0074(3) 0.0702(19) Uani 1 1 d . . .
H44A H 0.0524 0.1031 0.0396 0.084 Uiso 1 1 calc R . .
H44B H 0.0961 0.0243 0.0000 0.084 Uiso 1 1 calc R . .
C45 C 0.4125(3) 0.0940(4) 0.0900(3) 0.0598(17) Uani 1 1 d . . .
H45A H 0.4182 0.0989 0.1387 0.072 Uiso 1 1 calc R . .
H45B H 0.4491 0.1424 0.0758 0.072 Uiso 1 1 calc R . .
C46 C 0.4305(3) -0.0120(4) 0.0703(3) 0.0597(17) Uani 1 1 d . . .
H46A H 0.4267 -0.0604 0.1060 0.072 Uiso 1 1 calc R . .
H46B H 0.4838 -0.0162 0.0602 0.072 Uiso 1 1 calc R . .
C47 C 0.3673(3) -0.0326(4) 0.0085(3) 0.0555(16) Uani 1 1 d . . .
H47A H 0.3309 -0.0861 0.0171 0.067 Uiso 1 1 calc R . .
H47B H 0.3913 -0.0533 -0.0290 0.067 Uiso 1 1 calc R . .
C48 C 0.3237(3) 0.0678(4) -0.0062(3) 0.0583(17) Uani 1 1 d . . .
H48A H 0.3476 0.1091 -0.0369 0.070 Uiso 1 1 calc R . .
H48B H 0.2674 0.0568 -0.0260 0.070 Uiso 1 1 calc R . .

loop_
_atom_site_aniso_label
_atom_site_aniso_U_11
_atom_site_aniso_U_22
_atom_site_aniso_U_33
_atom_site_aniso_U_23
_atom_site_aniso_U_13
_atom_site_aniso_U_12
Co1 0.0427(7) 0.0230(6) 0.0318(6) 0.000 0.0035(5) 0.000
Co2 0.0469(7) 0.0241(6) 0.0320(7) 0.000 0.0053(5) 0.000
Li1 0.058(6) 0.032(5) 0.036(5) -0.006(4) 0.011(5) -0.005(4)
Li2 0.053(6) 0.035(5) 0.037(6) 0.003(4) -0.001(5) 0.002(4)
O1 0.052(2) 0.022(2) 0.028(2) 0.0023(16) -0.0009(17) -0.0089(17)
O2 0.050(2) 0.025(2) 0.030(2) 0.0007(16) 0.0084(17) -0.0039(17)
O3 0.062(3) 0.048(2) 0.035(2) 0.006(2) -0.0067(19) -0.011(2)
O4 0.057(3) 0.046(2) 0.037(2) -0.0096(19) 0.0140(19) -0.014(2)
O5 0.052(2) 0.027(2) 0.031(2) -0.0030(16) 0.0097(17) -0.0072(17)
O6 0.066(3) 0.020(2) 0.026(2) -0.0008(16) 0.0027(18) 0.0084(18)
O7 0.061(3) 0.043(2) 0.043(2) 0.003(2) -0.007(2) -0.002(2)
O8 0.057(3) 0.061(3) 0.035(2) -0.006(2) 0.003(2) 0.001(2)
C1 0.049(4) 0.021(3) 0.017(3) 0.000(2) -0.007(3) -0.012(3)
C2 0.046(4) 0.032(4) 0.016(3) 0.001(2) 0.002(3) 0.004(3)
C3 0.055(4) 0.025(3) 0.029(3) -0.001(2) 0.005(3) 0.011(3)
C4 0.062(4) 0.023(3) 0.035(4) -0.003(3) 0.000(3) -0.003(3)
C5 0.042(4) 0.033(4) 0.039(3) 0.001(3) 0.003(3) -0.010(3)
C6 0.044(4) 0.029(3) 0.029(3) -0.002(3) 0.002(3) -0.004(3)
C7 0.056(4) 0.041(4) 0.052(4) -0.006(3) 0.015(3) 0.003(3)
C8 0.054(4) 0.034(3) 0.062(4) -0.004(3) 0.021(3) -0.004(3)
C9 0.043(4) 0.025(3) 0.029(3) -0.005(3) 0.016(3) -0.008(3)
C10 0.044(4) 0.028(3) 0.031(3) 0.000(3) 0.010(3) -0.004(3)
C11 0.043(4) 0.040(4) 0.036(4) -0.005(3) 0.001(3) -0.015(3)
C12 0.064(4) 0.024(3) 0.041(4) 0.000(3) 0.019(3) -0.008(3)
C13 0.056(4) 0.026(3) 0.041(4) 0.001(3) 0.015(3) 0.003(3)
C14 0.044(4) 0.023(3) 0.029(3) -0.001(3) 0.010(3) -0.004(3)
C15 0.043(4) 0.042(4) 0.051(4) -0.001(3) 0.001(3) -0.005(3)
C16 0.070(4) 0.033(3) 0.048(4) 0.008(3) 0.003(3) 0.000(3)
C17 0.066(5) 0.056(4) 0.059(5) 0.008(3) -0.005(4) -0.013(4)
C18 0.107(6) 0.057(5) 0.062(5) -0.006(4) -0.028(4) -0.014(4)
C19 0.066(4) 0.075(5) 0.048(4) -0.001(4) -0.002(3) -0.005(4)
C20 0.069(5) 0.049(4) 0.046(4) 0.009(3) -0.008(3) 0.003(3)
C21 0.060(4) 0.043(4) 0.043(4) -0.008(3) 0.013(3) -0.008(3)
C22 0.057(4) 0.066(4) 0.056(4) -0.017(3) 0.016(3) -0.006(3)
C23 0.066(4) 0.069(5) 0.057(4) 0.001(3) 0.019(4) -0.018(4)
C24 0.084(5) 0.071(5) 0.107(6) -0.037(4) 0.043(5) -0.037(4)
C25 0.039(4) 0.022(3) 0.037(3) 0.002(3) 0.014(3) -0.005(3)
C26 0.039(3) 0.028(3) 0.032(3) 0.003(3) 0.012(3) -0.002(3)
C27 0.059(4) 0.034(4) 0.043(4) 0.006(3) 0.004(3) 0.007(3)
C28 0.061(4) 0.029(4) 0.052(4) -0.002(3) 0.018(3) -0.008(3)
C29 0.053(4) 0.027(3) 0.049(4) -0.001(3) 0.008(3) -0.008(3)
C30 0.042(4) 0.030(4) 0.031(3) 0.002(3) 0.010(3) 0.001(3)
C31 0.061(4) 0.036(3) 0.045(4) 0.007(3) 0.004(3) 0.002(3)
C32 0.050(4) 0.034(3) 0.042(4) -0.001(3) 0.004(3) -0.001(3)
C33 0.057(4) 0.033(4) 0.015(3) 0.002(2) 0.002(3) 0.001(3)
C34 0.053(4) 0.039(4) 0.031(3) 0.004(3) 0.005(3) 0.008(3)
C35 0.057(4) 0.038(4) 0.039(4) 0.005(3) 0.006(3) 0.014(3)
C36 0.084(5) 0.022(3) 0.037(4) 0.001(3) 0.012(3) 0.002(4)
C37 0.064(4) 0.030(4) 0.036(4) 0.001(3) 0.009(3) -0.004(3)
C38 0.050(4) 0.035(4) 0.025(3) 0.001(3) 0.006(3) 0.002(3)
C39 0.053(4) 0.038(4) 0.062(4) 0.002(3) 0.013(3) -0.002(3)
C40 0.063(4) 0.041(4) 0.058(4) -0.002(3) 0.017(3) -0.003(3)
C41 0.070(5) 0.051(4) 0.046(4) 0.005(3) 0.004(3) -0.004(3)
C42 0.055(4) 0.063(5) 0.060(4) 0.004(3) 0.001(3) 0.009(4)
C43 0.063(4) 0.081(5) 0.059(5) 0.005(4) -0.018(4) 0.000(4)
C44 0.061(4) 0.071(5) 0.066(5) 0.008(4) -0.017(4) -0.015(4)
C45 0.054(4) 0.079(5) 0.042(4) -0.003(3) -0.001(3) -0.013(4)
C46 0.066(4) 0.065(4) 0.050(4) -0.005(3) 0.017(3) 0.009(3)
C47 0.063(4) 0.055(4) 0.046(4) -0.007(3) 0.004(3) 0.002(3)
C48 0.078(5) 0.061(4) 0.032(4) -0.005(3) 0.003(3) 0.006(4)
